data_4309039
loop_
_publ_author_name
'Hugo N\'u\~nez'
'Luc\'ia Soto'
'Juan Server-Carri\'o'
'Julia Garc\'ia-Lozano'
'Amparo Sancho'
'Rafael Acerete'
'Emilio Escriv\`a'

_publ_section_title
;
Structural, Magnetic, and Spectroscopic Comparative Studies on Four New
Derivatives of DIMMAL (2-Di1H-2-imidazolylmethylmalonate): A Novel
Generator of Multidimensional Networks
;
_journal_name_full 'Inorganic Chemistry'
_journal_page_first 4644
_journal_page_last 4655
_journal_paper_doi 10.1021/ic048234x
_journal_volume 44
_journal_year 2005
_chemical_formula_sum 'C10 H18 N4 Na2 O9'
_chemical_formula_weight 384.26
_space_group_IT_number 2
_symmetry_cell_setting triclinic
_symmetry_space_group_name_Hall '-P 1'
_symmetry_space_group_name_H-M 'P -1'
_atom_sites_solution_hydrogens mixed
_atom_sites_solution_primary direct
_atom_sites_solution_secondary difmap
_audit_creation_method SHELXL-97
_cell_angle_alpha 70.900(5)
_cell_angle_beta 72.290(5)
_cell_angle_gamma 81.950(5)
_cell_formula_units_Z 2
_cell_length_a 8.459(5)
_cell_length_b 8.664(5)
_cell_length_c 12.403(5)
_cell_measurement_reflns_used 25
_cell_measurement_temperature 293(2)
_cell_measurement_theta_max 14
_cell_measurement_theta_min 7
_cell_volume 817.4(8)
_computing_cell_refinement 'CAD4 EXPRESS'
_computing_data_collection 'CAD4 EXPRESS'
_computing_data_reduction 'XRAY76 (Stewart, 1976)'
_computing_molecular_graphics 'ORTEP3 (Farrugia, 1997)'
_computing_structure_refinement 'SHELXL-97 (Sheldrick, 1997)'
_computing_structure_solution 'SIR92 (Altomare, 1994)'
_diffrn_ambient_temperature 293(2)
_diffrn_measured_fraction_theta_full 0.989
_diffrn_measured_fraction_theta_max 0.989
_diffrn_measurement_device_type 'Enraf Nonius CAD4'
_diffrn_measurement_method 'Omega-2theta scans'
_diffrn_radiation_monochromator graphite
_diffrn_radiation_source 'fine-focus sealed tube'
_diffrn_radiation_type MoK\a
_diffrn_radiation_wavelength 0.71069
_diffrn_reflns_av_R_equivalents 0.0228
_diffrn_reflns_av_sigmaI/netI 0.0426
_diffrn_reflns_limit_h_max 11
_diffrn_reflns_limit_h_min 0
_diffrn_reflns_limit_k_max 11
_diffrn_reflns_limit_k_min -11
_diffrn_reflns_limit_l_max 17
_diffrn_reflns_limit_l_min -16
_diffrn_reflns_number 5103
_diffrn_reflns_theta_full 30.00
_diffrn_reflns_theta_max 30.00
_diffrn_reflns_theta_min 1.81
_diffrn_standards_decay_% 0
_diffrn_standards_interval_time 90
_diffrn_standards_number 3
_exptl_absorpt_coefficient_mu 0.178
_exptl_absorpt_correction_type none
_exptl_crystal_colour colourless
_exptl_crystal_density_diffrn 1.561
_exptl_crystal_density_method 'not measured'
_exptl_crystal_description prismatic
_exptl_crystal_F_000 400
_exptl_crystal_size_max 0.35
_exptl_crystal_size_mid 0.20
_exptl_crystal_size_min 0.15
_refine_diff_density_max 0.302
_refine_diff_density_min -0.367
_refine_diff_density_rms 0.078
_refine_ls_extinction_method none
_refine_ls_goodness_of_fit_ref 1.031
_refine_ls_hydrogen_treatment constr
_refine_ls_matrix_type full
_refine_ls_number_parameters 226
_refine_ls_number_reflns 4708
_refine_ls_number_restraints 0
_refine_ls_restrained_S_all 1.031
_refine_ls_R_factor_all 0.0937
_refine_ls_R_factor_gt 0.0687
_refine_ls_shift/su_max 0.000
_refine_ls_shift/su_mean 0.000
_refine_ls_structure_factor_coef Fsqd
_refine_ls_weighting_details 'calc w=1/[\s^2^(Fo^2^)+(0.0927P)^2^+0.7612P] where P=(Fo^2^+2Fc^2^)/3'
_refine_ls_weighting_scheme calc
_refine_ls_wR_factor_gt 0.1739
_refine_ls_wR_factor_ref 0.1927
_reflns_number_gt 3468
_reflns_number_total 4708
_reflns_threshold_expression >2sigma(I)
_cod_data_source_file ic048234xsi20050411_071823_2.cif
_cod_data_source_block Na2DIMMAL.5H2O
_cod_database_code 4309039

loop_
_symmetry_equiv_pos_as_xyz
'x, y, z'
'-x, -y, -z'

loop_
_atom_site_label
_atom_site_type_symbol
_atom_site_fract_x
_atom_site_fract_y
_atom_site_fract_z
_atom_site_U_iso_or_equiv
_atom_site_adp_type
_atom_site_occupancy
_atom_site_symmetry_multiplicity
_atom_site_calc_flag
_atom_site_refinement_flags
_atom_site_disorder_assembly
_atom_site_disorder_group
Na1 Na -0.12887(13) -0.16750(12) 0.02575(9) 0.0318(2) Uani 1 1 d . . .
Na2 Na -0.30702(17) 0.21604(14) -0.04265(10) 0.0460(3) Uani 1 1 d . . .
O1 O -0.1446(2) 0.0679(2) 0.09528(15) 0.0293(4) Uani 1 1 d . . .
O2 O -0.1262(3) -0.0578(2) 0.27894(16) 0.0392(5) Uani 1 1 d . . .
O3 O -0.5249(3) 0.1542(3) 0.14544(19) 0.0511(6) Uani 1 1 d . . .
O4 O -0.5516(3) -0.0204(3) 0.32447(19) 0.0440(5) Uani 1 1 d . . .
O5 O -0.2308(2) 0.0126(3) -0.13525(19) 0.0420(5) Uani 1 1 d . . .
H5A H -0.2916 -0.0399 -0.1531 0.050 Uiso 1 1 d R . .
H5B H -0.1399 0.0303 -0.2008 0.050 Uiso 1 1 d R . .
O6 O 0.0118(3) -0.3035(3) 0.17583(19) 0.0482(5) Uani 1 1 d . . .
H6A H -0.0173 -0.4043 0.2180 0.058 Uiso 1 1 d R . .
H6B H -0.0448 -0.2420 0.2156 0.058 Uiso 1 1 d R . .
O7 O -0.4156(4) -0.2407(3) 0.1438(3) 0.0707(8) Uani 1 1 d . . .
H7A H -0.4404 -0.3436 0.1879 0.085 Uiso 1 1 d R . .
H7B H -0.4572 -0.1529 0.1923 0.085 Uiso 1 1 d R . .
O8 O -0.0911(3) -0.3772(3) -0.06164(18) 0.0526(6) Uani 1 1 d . . .
H8A H -0.0400 -0.3601 -0.1311 0.063 Uiso 1 1 d R . .
H8B H -0.1468 -0.4398 -0.0639 0.063 Uiso 1 1 d R . .
O9 O -0.3622(3) 0.4911(3) -0.0925(2) 0.0652(8) Uani 1 1 d . . .
H9A H -0.3368 0.5134 -0.0487 0.078 Uiso 1 1 d R . .
H9B H -0.3744 0.5628 -0.1420 0.078 Uiso 1 1 d R . .
N1 N -0.1634(3) 0.1626(3) 0.49029(18) 0.0288(4) Uani 1 1 d . . .
H1 H -0.2296 0.1056 0.5544 0.035 Uiso 1 1 calc R . .
N2 N -0.0669(3) 0.3030(3) 0.30362(19) 0.0372(5) Uani 1 1 d . . .
N3 N -0.5272(3) 0.4431(3) 0.32237(19) 0.0355(5) Uani 1 1 d . . .
N4 N -0.5802(3) 0.2871(3) 0.5067(2) 0.0347(5) Uani 1 1 d . . .
H4 H -0.5741 0.2057 0.5679 0.042 Uiso 1 1 calc R . .
C1 C -0.1865(3) 0.0488(3) 0.2044(2) 0.0233(4) Uani 1 1 d . . .
C2 C -0.3298(3) 0.1676(3) 0.24468(19) 0.0225(4) Uani 1 1 d . . .
H2 H -0.3135 0.2768 0.1870 0.027 Uiso 1 1 calc R . .
C3 C -0.3501(3) 0.1784(3) 0.36843(19) 0.0239(4) Uani 1 1 d . . .
H3 H -0.3843 0.0720 0.4259 0.029 Uiso 1 1 calc R . .
C4 C -0.1910(3) 0.2177(3) 0.3836(2) 0.0252(4) Uani 1 1 d . . .
C5 C -0.0113(3) 0.2123(3) 0.4805(2) 0.0331(5) Uani 1 1 d . . .
H5 H 0.0401 0.1915 0.5406 0.040 Uiso 1 1 calc R . .
C6 C 0.0475(3) 0.2973(4) 0.3657(2) 0.0388(6) Uani 1 1 d . . .
H6 H 0.1498 0.3455 0.3323 0.047 Uiso 1 1 calc R . .
C7 C -0.4861(3) 0.3050(3) 0.3957(2) 0.0250(4) Uani 1 1 d . . .
C8 C -0.6544(3) 0.5154(3) 0.3930(2) 0.0357(6) Uani 1 1 d . . .
H8 H -0.7087 0.6152 0.3658 0.043 Uiso 1 1 calc R . .
C9 C -0.6879(3) 0.4207(4) 0.5063(2) 0.0374(6) Uani 1 1 d . . .
H9 H -0.7677 0.4414 0.5712 0.045 Uiso 1 1 calc R . .
C10 C -0.4848(3) 0.0956(3) 0.2405(2) 0.0246(4) Uani 1 1 d . . .

loop_
_atom_site_aniso_label
_atom_site_aniso_U_11
_atom_site_aniso_U_22
_atom_site_aniso_U_33
_atom_site_aniso_U_23
_atom_site_aniso_U_13
_atom_site_aniso_U_12
Na1 0.0343(5) 0.0314(5) 0.0294(5) -0.0120(4) -0.0061(4) -0.0001(4)
Na2 0.0588(8) 0.0362(6) 0.0368(6) -0.0105(5) -0.0109(5) 0.0117(5)
O1 0.0271(8) 0.0352(9) 0.0255(8) -0.0126(7) -0.0059(6) 0.0046(7)
O2 0.0489(11) 0.0413(10) 0.0269(9) -0.0137(8) -0.0130(8) 0.0131(9)
O3 0.0399(11) 0.0725(15) 0.0378(11) 0.0011(10) -0.0190(9) -0.0168(11)
O4 0.0347(10) 0.0493(12) 0.0415(11) 0.0030(9) -0.0138(8) -0.0148(9)
O5 0.0310(9) 0.0583(13) 0.0458(11) -0.0224(10) -0.0163(8) -0.0021(9)
O6 0.0598(14) 0.0340(10) 0.0404(11) -0.0107(8) -0.0058(10) 0.0119(9)
O7 0.0705(18) 0.0514(14) 0.0684(17) -0.0177(12) 0.0176(14) -0.0160(13)
O8 0.0794(17) 0.0404(11) 0.0332(10) -0.0167(9) 0.0021(10) -0.0135(11)
O9 0.0606(15) 0.0363(11) 0.0659(16) -0.0019(11) 0.0101(12) 0.0074(11)
N1 0.0287(10) 0.0320(10) 0.0257(9) -0.0067(8) -0.0085(8) -0.0040(8)
N2 0.0319(11) 0.0538(14) 0.0263(10) -0.0095(9) -0.0094(8) -0.0063(10)
N3 0.0321(11) 0.0441(12) 0.0285(10) -0.0142(9) -0.0063(8) 0.0078(9)
N4 0.0379(11) 0.0320(10) 0.0307(11) -0.0098(8) -0.0042(9) -0.0012(9)
C1 0.0170(9) 0.0278(10) 0.0279(10) -0.0145(8) -0.0034(8) -0.0013(8)
C2 0.0218(9) 0.0247(10) 0.0220(9) -0.0089(8) -0.0057(7) 0.0001(8)
C3 0.0224(10) 0.0267(10) 0.0228(10) -0.0095(8) -0.0044(8) -0.0005(8)
C4 0.0215(10) 0.0311(11) 0.0287(11) -0.0159(9) -0.0094(8) 0.0031(8)
C5 0.0281(11) 0.0430(14) 0.0335(12) -0.0119(10) -0.0162(10) -0.0004(10)
C6 0.0256(11) 0.0547(16) 0.0363(13) -0.0105(12) -0.0078(10) -0.0117(11)
C7 0.0202(9) 0.0307(11) 0.0308(11) -0.0179(9) -0.0081(8) 0.0014(8)
C8 0.0285(12) 0.0357(13) 0.0429(14) -0.0179(11) -0.0083(10) 0.0102(10)
C9 0.0294(12) 0.0445(14) 0.0373(13) -0.0225(11) 0.0015(10) 0.0017(11)
C10 0.0172(9) 0.0305(11) 0.0303(11) -0.0149(9) -0.0071(8) 0.0015(8)

loop_
_atom_type_symbol
_atom_type_description
_atom_type_scat_dispersion_real
_atom_type_scat_dispersion_imag
_atom_type_scat_source
C C 0.0033 0.0016 'International Tables Vol C Tables 4.2.6.8 and 6.1.1.4'
H H 0.0000 0.0000 'International Tables Vol C Tables 4.2.6.8 and 6.1.1.4'
N N 0.0061 0.0033 'International Tables Vol C Tables 4.2.6.8 and 6.1.1.4'
O O 0.0106 0.0060 'International Tables Vol C Tables 4.2.6.8 and 6.1.1.4'
Na Na 0.0362 0.0249 'International Tables Vol C Tables 4.2.6.8 and 6.1.1.4'

loop_
_geom_angle_atom_site_label_1
_geom_angle_atom_site_label_2
_geom_angle_atom_site_label_3
_geom_angle
_geom_angle_site_symmetry_1
_geom_angle_site_symmetry_3
_geom_angle_publ_flag
O8 Na1 O6 97.66(9) . . ?
O8 Na1 O5 89.33(9) . . ?
O6 Na1 O5 168.16(9) . . ?
O8 Na1 O1 173.24(8) . . ?
O6 Na1 O1 84.59(8) . . ?
O5 Na1 O1 87.43(8) . . ?
O8 Na1 O1 90.75(8) . 2 ?
O6 Na1 O1 84.38(8) . 2 ?
O5 Na1 O1 85.99(8) . 2 ?
O1 Na1 O1 83.11(7) . 2 ?
O8 Na1 O7 93.21(10) . . ?
O6 Na1 O7 98.85(11) . . ?
O5 Na1 O7 90.24(10) . . ?
O1 Na1 O7 92.74(9) . . ?
O1 Na1 O7 174.51(9) 2 . ?
O8 Na1 Na2 131.94(8) . . ?
O6 Na1 Na2 130.33(7) . . ?
O5 Na1 Na2 43.06(6) . . ?
O1 Na1 Na2 45.87(6) . . ?
O1 Na1 Na2 91.59(6) 2 . ?
O7 Na1 Na2 82.93(8) . . ?
O8 Na1 Na1 132.19(8) . 2 ?
O6 Na1 Na1 82.62(8) . 2 ?
O5 Na1 Na1 85.60(7) . 2 ?
O1 Na1 Na1 41.60(5) . 2 ?
O1 Na1 Na1 41.51(5) 2 2 ?
O7 Na1 Na1 134.24(8) . 2 ?
Na2 Na1 Na1 63.50(6) . 2 ?
O8 Na1 Na2 92.72(8) . 2 ?
O6 Na1 Na2 44.06(6) . 2 ?
O5 Na1 Na2 126.42(6) . 2 ?
O1 Na1 Na2 84.45(5) . 2 ?
O1 Na1 Na2 40.48(5) 2 2 ?
O7 Na1 Na2 142.90(9) . 2 ?
Na2 Na1 Na2 118.52(4) . 2 ?
Na1 Na1 Na2 55.02(4) 2 2 ?
O8 Na1 H6B 115.4 . . ?
O6 Na1 H6B 19.6 . . ?
O5 Na1 H6B 155.2 . . ?
O1 Na1 H6B 67.8 . . ?
O1 Na1 H6B 92.4 2 . ?
O7 Na1 H6B 89.4 . . ?
Na2 Na1 H6B 112.4 . . ?
Na1 Na1 H6B 77.1 2 . ?
Na2 Na1 H6B 55.3 2 . ?
O9 Na2 O5 138.46(11) . . ?
O9 Na2 O1 124.21(11) . . ?
O5 Na2 O1 89.19(8) . . ?
O9 Na2 O3 95.13(10) . . ?
O5 Na2 O3 116.81(10) . . ?
O1 Na2 O3 79.28(8) . . ?
O9 Na2 O6 82.52(9) . 2 ?
O5 Na2 O6 79.53(8) . 2 ?
O1 Na2 O6 80.40(8) . 2 ?
O3 Na2 O6 153.55(9) . 2 ?
O9 Na2 O7 79.79(11) . 2_455 ?
O5 Na2 O7 78.44(8) . 2_455 ?
O1 Na2 O7 151.30(9) . 2_455 ?
O3 Na2 O7 83.38(9) . 2_455 ?
O6 Na2 O7 121.69(9) 2 2_455 ?
O9 Na2 Na1 165.64(10) . . ?
O5 Na2 Na1 45.04(6) . . ?
O1 Na2 Na1 45.69(5) . . ?
O3 Na2 Na1 92.52(7) . . ?
O6 Na2 Na1 85.22(6) 2 . ?
O7 Na2 Na1 113.22(7) 2_455 . ?
O9 Na2 Na1 104.18(9) . 2 ?
O5 Na2 Na1 85.21(6) . 2 ?
O1 Na2 Na1 40.42(5) . 2 ?
O3 Na2 Na1 116.93(7) . 2 ?
O6 Na2 Na1 40.13(6) 2 2 ?
O7 Na2 Na1 158.38(7) 2_455 2 ?
Na1 Na2 Na1 61.48(4) . 2 ?
O9 Na2 H9A 16.3 . . ?
O5 Na2 H9A 151.6 . . ?
O1 Na2 H9A 108.2 . . ?
O3 Na2 H9A 89.0 . . ?
O6 Na2 H9A 81.4 2 . ?
O7 Na2 H9A 94.1 2_455 . ?
Na1 Na2 H9A 152.6 . . ?
Na1 Na2 H9A 93.6 2 . ?
C1 O1 Na1 119.26(15) . . ?
C1 O1 Na1 119.78(15) . 2 ?
Na1 O1 Na1 96.89(7) . 2 ?
C1 O1 Na2 125.94(15) . . ?
Na1 O1 Na2 88.44(7) . . ?
Na1 O1 Na2 99.11(8) 2 . ?
C10 O3 Na2 119.10(17) . . ?
Na2 O5 Na1 91.90(9) . . ?
Na2 O5 H5A 129.1 . . ?
Na1 O5 H5A 109.2 . . ?
Na2 O5 H5B 116.9 . . ?
Na1 O5 H5B 105.2 . . ?
H5A O5 H5B 101.8 . . ?
Na1 O6 Na2 95.81(9) . 2 ?
Na1 O6 H6A 115.7 . . ?
Na2 O6 H6A 126.1 2 . ?
Na1 O6 H6B 88.0 . . ?
Na2 O6 H6B 117.8 2 . ?
H6A O6 H6B 106.5 . . ?
Na1 O7 Na2 124.48(12) . 2_455 ?
Na1 O7 H7A 121.6 . . ?
Na2 O7 H7A 90.1 2_455 . ?
Na1 O7 H7B 104.4 . . ?
Na2 O7 H7B 100.8 2_455 . ?
H7A O7 H7B 113.9 . . ?
Na1 O8 H8A 119.4 . . ?
Na1 O8 H8B 136.4 . . ?
H8A O8 H8B 92.8 . . ?
Na2 O9 H9A 102.2 . . ?
Na2 O9 H9B 142.8 . . ?
H9A O9 H9B 112.4 . . ?
C4 N1 C5 108.4(2) . . ?
C4 N1 H1 125.8 . . ?
C5 N1 H1 125.8 . . ?
C4 N2 C6 104.6(2) . . ?
C7 N3 C8 105.2(2) . . ?
C7 N4 C9 108.3(2) . . ?
C7 N4 H4 125.9 . . ?
C9 N4 H4 125.9 . . ?
O1 C1 O2 125.5(2) . . ?
O1 C1 C2 114.06(19) . . ?
O2 C1 C2 120.39(19) . . ?
C3 C2 C1 114.30(18) . . ?
C3 C2 C10 110.80(18) . . ?
C1 C2 C10 102.97(17) . . ?
C3 C2 H2 109.5 . . ?
C1 C2 H2 109.5 . . ?
C10 C2 H2 109.5 . . ?
C4 C3 C7 109.93(18) . . ?
C4 C3 C2 112.83(18) . . ?
C7 C3 C2 109.88(18) . . ?
C4 C3 H3 108.0 . . ?
C7 C3 H3 108.0 . . ?
C2 C3 H3 108.0 . . ?
N2 C4 N1 111.3(2) . . ?
N2 C4 C3 129.1(2) . . ?
N1 C4 C3 119.6(2) . . ?
C6 C5 N1 105.3(2) . . ?
C6 C5 H5 127.3 . . ?
N1 C5 H5 127.3 . . ?
C5 C6 N2 110.3(2) . . ?
C5 C6 H6 124.9 . . ?
N2 C6 H6 124.9 . . ?
N3 C7 N4 110.8(2) . . ?
N3 C7 C3 128.6(2) . . ?
N4 C7 C3 120.6(2) . . ?
C9 C8 N3 110.1(2) . . ?
C9 C8 H8 124.9 . . ?
N3 C8 H8 124.9 . . ?
C8 C9 N4 105.6(2) . . ?
C8 C9 H9 127.2 . . ?
N4 C9 H9 127.2 . . ?
O4 C10 O3 124.7(2) . . ?
O4 C10 C2 119.6(2) . . ?
O3 C10 C2 115.5(2) . . ?

loop_
_geom_bond_atom_site_label_1
_geom_bond_atom_site_label_2
_geom_bond_distance
_geom_bond_site_symmetry_2
_geom_bond_publ_flag
Na1 O8 2.344(2) . ?
Na1 O6 2.406(3) . ?
Na1 O5 2.408(2) . ?
Na1 O1 2.434(2) . ?
Na1 O1 2.439(2) 2 ?
Na1 O7 2.468(3) . ?
Na1 Na2 3.401(2) . ?
Na1 Na1 3.647(3) 2 ?
Na1 Na2 3.714(3) 2 ?
Na1 H6B 2.5220 . ?
Na2 O9 2.276(3) . ?
Na2 O5 2.323(3) . ?
Na2 O1 2.442(2) . ?
Na2 O3 2.443(3) . ?
Na2 O6 2.596(3) 2 ?
Na2 O7 2.932(4) 2_455 ?
Na2 Na1 3.714(3) 2 ?
Na2 H9A 2.5321 . ?
O1 C1 1.250(3) . ?
O1 Na1 2.439(2) 2 ?
O2 C1 1.251(3) . ?
O3 C10 1.252(3) . ?
O4 C10 1.237(3) . ?
O5 H5A 0.8497 . ?
O5 H5B 0.9197 . ?
O6 Na2 2.596(3) 2 ?
O6 H6A 0.8826 . ?
O6 H6B 0.8448 . ?
O7 Na2 2.932(4) 2_455 ?
O7 H7A 0.8948 . ?
O7 H7B 1.0774 . ?
O8 H8A 0.8115 . ?
O8 H8B 0.7790 . ?
O9 H9A 0.7289 . ?
O9 H9B 0.7374 . ?
N1 C4 1.333(3) . ?
N1 C5 1.371(3) . ?
N1 H1 0.8600 . ?
N2 C4 1.317(3) . ?
N2 C6 1.395(3) . ?
N3 C7 1.321(3) . ?
N3 C8 1.384(3) . ?
N4 C7 1.335(3) . ?
N4 C9 1.369(4) . ?
N4 H4 0.8600 . ?
C1 C2 1.548(3) . ?
C2 C3 1.524(3) . ?
C2 C10 1.549(3) . ?
C2 H2 0.9800 . ?
C3 C4 1.513(3) . ?
C3 C7 1.514(3) . ?
C3 H3 0.9800 . ?
C5 C6 1.343(4) . ?
C5 H5 0.9300 . ?
C6 H6 0.9300 . ?
C8 C9 1.341(4) . ?
C8 H8 0.9300 . ?
C9 H9 0.9300 . ?

loop_
_geom_hbond_atom_site_label_D
_geom_hbond_atom_site_label_H
_geom_hbond_atom_site_label_A
_geom_hbond_distance_DH
_geom_hbond_distance_HA
_geom_hbond_distance_DA
_geom_hbond_angle_DHA
_geom_hbond_site_symmetry_A
O5 H5A O3 0.85 1.92 2.737(3) 161.6 2_455
O5 H5B O2 0.92 2.18 3.008(3) 150.0 2
O6 H6A N2 0.88 2.45 3.322(4) 169.7 1_545
O6 H6B O2 0.84 1.96 2.777(3) 163.9 .
O7 H7A N3 0.89 2.09 2.963(4) 166.2 1_545
O7 H7B O4 1.08 2.20 3.256(4) 167.7 .
O8 H8A N2 0.81 1.97 2.783(3) 174.5 2
O8 H8B O9 0.78 2.15 2.874(4) 153.8 1_545
O9 H9A O8 0.73 2.34 2.874(4) 130.9 1_565
O9 H9B O3 0.74 2.47 3.004(4) 130.7 2_465
N1 H1 O4 0.86 2.05 2.867(3) 159.0 2_456
N4 H4 O4 0.86 2.11 2.915(3) 154.6 2_456

loop_
_geom_torsion_atom_site_label_1
_geom_torsion_atom_site_label_2
_geom_torsion_atom_site_label_3
_geom_torsion_atom_site_label_4
_geom_torsion
_geom_torsion_site_symmetry_1
_geom_torsion_site_symmetry_2
_geom_torsion_site_symmetry_3
_geom_torsion_site_symmetry_4
_geom_torsion_publ_flag
O8 Na1 Na2 O9 -121.4(4) . . . . ?
O6 Na1 Na2 O9 55.0(4) . . . . ?
O5 Na1 Na2 O9 -111.4(4) . . . . ?
O1 Na1 Na2 O9 49.8(4) . . . . ?
O1 Na1 Na2 O9 -29.0(4) 2 . . . ?
O7 Na1 Na2 O9 150.6(4) . . . . ?
Na1 Na1 Na2 O9 2.7(4) 2 . . . ?
Na2 Na1 Na2 O9 2.7(4) 2 . . . ?
O8 Na1 Na2 O5 -10.03(12) . . . . ?
O6 Na1 Na2 O5 166.39(12) . . . . ?
O1 Na1 Na2 O5 161.21(11) . . . . ?
O1 Na1 Na2 O5 82.41(9) 2 . . . ?
O7 Na1 Na2 O5 -97.99(11) . . . . ?
Na1 Na1 Na2 O5 114.09(9) 2 . . . ?
Na2 Na1 Na2 O5 114.09(9) 2 . . . ?
O8 Na1 Na2 O1 -171.24(12) . . . . ?
O6 Na1 Na2 O1 5.18(10) . . . . ?
O5 Na1 Na2 O1 -161.21(11) . . . . ?
O1 Na1 Na2 O1 -78.80(9) 2 . . . ?
O7 Na1 Na2 O1 100.80(11) . . . . ?
Na1 Na1 Na2 O1 -47.12(6) 2 . . . ?
Na2 Na1 Na2 O1 -47.12(6) 2 . . . ?
O8 Na1 Na2 O3 116.41(11) . . . . ?
O6 Na1 Na2 O3 -67.17(12) . . . . ?
O5 Na1 Na2 O3 126.44(11) . . . . ?
O1 Na1 Na2 O3 -72.35(9) . . . . ?
O1 Na1 Na2 O3 -151.15(8) 2 . . . ?
O7 Na1 Na2 O3 28.45(10) . . . . ?
Na1 Na1 Na2 O3 -119.47(7) 2 . . . ?
Na2 Na1 Na2 O3 -119.47(7) 2 . . . ?
O8 Na1 Na2 O6 -90.00(11) . . . 2 ?
O6 Na1 Na2 O6 86.42(10) . . . 2 ?
O5 Na1 Na2 O6 -79.96(10) . . . 2 ?
O1 Na1 Na2 O6 81.24(9) . . . 2 ?
O1 Na1 Na2 O6 2.44(7) 2 . . 2 ?
O7 Na1 Na2 O6 -177.95(10) . . . 2 ?
Na1 Na1 Na2 O6 34.12(6) 2 . . 2 ?
Na2 Na1 Na2 O6 34.12(6) 2 . . 2 ?
O8 Na1 Na2 O7 32.54(12) . . . 2_455 ?
O6 Na1 Na2 O7 -151.04(10) . . . 2_455 ?
O5 Na1 Na2 O7 42.57(10) . . . 2_455 ?
O1 Na1 Na2 O7 -156.22(9) . . . 2_455 ?
O1 Na1 Na2 O7 124.97(9) 2 . . 2_455 ?
O7 Na1 Na2 O7 -55.42(13) . . . 2_455 ?
Na1 Na1 Na2 O7 156.66(7) 2 . . 2_455 ?
Na2 Na1 Na2 O7 156.66(7) 2 . . 2_455 ?
O8 Na1 Na2 Na1 -124.12(10) . . . 2 ?
O6 Na1 Na2 Na1 52.30(9) . . . 2 ?
O5 Na1 Na2 Na1 -114.09(9) . . . 2 ?
O1 Na1 Na2 Na1 47.12(6) . . . 2 ?
O1 Na1 Na2 Na1 -31.68(5) 2 . . 2 ?
O7 Na1 Na2 Na1 147.92(9) . . . 2 ?
Na2 Na1 Na2 Na1 0.0 2 . . 2 ?
O8 Na1 O1 C1 -154.7(7) . . . . ?
O6 Na1 O1 C1 -44.91(17) . . . . ?
O5 Na1 O1 C1 143.85(17) . . . . ?
O1 Na1 O1 C1 -129.88(18) 2 . . . ?
O7 Na1 O1 C1 53.73(18) . . . . ?
Na2 Na1 O1 C1 131.13(18) . . . . ?
Na1 Na1 O1 C1 -129.88(18) 2 . . . ?
Na2 Na1 O1 C1 -89.18(16) 2 . . . ?
O8 Na1 O1 Na1 -24.8(8) . . . 2 ?
O6 Na1 O1 Na1 84.98(9) . . . 2 ?
O5 Na1 O1 Na1 -86.27(8) . . . 2 ?
O1 Na1 O1 Na1 0.0 2 . . 2 ?
O7 Na1 O1 Na1 -176.39(10) . . . 2 ?
Na2 Na1 O1 Na1 -98.99(8) . . . 2 ?
Na2 Na1 O1 Na1 40.70(5) 2 . . 2 ?
O8 Na1 O1 Na2 74.2(8) . . . . ?
O6 Na1 O1 Na2 -176.04(8) . . . . ?
O5 Na1 O1 Na2 12.72(7) . . . . ?
O1 Na1 O1 Na2 98.99(8) 2 . . . ?
O7 Na1 O1 Na2 -77.40(10) . . . . ?
Na1 Na1 O1 Na2 98.99(8) 2 . . . ?
Na2 Na1 O1 Na2 139.69(5) 2 . . . ?
O9 Na2 O1 C1 67.5(2) . . . . ?
O5 Na2 O1 C1 -138.93(19) . . . . ?
O3 Na2 O1 C1 -21.43(19) . . . . ?
O6 Na2 O1 C1 141.56(19) 2 . . . ?
O7 Na2 O1 C1 -75.2(3) 2_455 . . . ?
Na1 Na2 O1 C1 -125.7(2) . . . . ?
Na1 Na2 O1 C1 137.5(2) 2 . . . ?
O9 Na2 O1 Na1 -166.75(10) . . . . ?
O5 Na2 O1 Na1 -13.18(8) . . . . ?
O3 Na2 O1 Na1 104.32(9) . . . . ?
O6 Na2 O1 Na1 -92.70(7) 2 . . . ?
O7 Na2 O1 Na1 50.51(18) 2_455 . . . ?
Na1 Na2 O1 Na1 -96.73(7) 2 . . . ?
O9 Na2 O1 Na1 -70.02(11) . . . 2 ?
O5 Na2 O1 Na1 83.55(9) . . . 2 ?
O3 Na2 O1 Na1 -158.95(9) . . . 2 ?
O6 Na2 O1 Na1 4.03(7) 2 . . 2 ?
O7 Na2 O1 Na1 147.24(15) 2_455 . . 2 ?
Na1 Na2 O1 Na1 96.73(7) . . . 2 ?
O9 Na2 O3 C10 -114.7(2) . . . . ?
O5 Na2 O3 C10 92.8(2) . . . . ?
O1 Na2 O3 C10 9.2(2) . . . . ?
O6 Na2 O3 C10 -31.2(4) 2 . . . ?
O7 Na2 O3 C10 166.2(2) 2_455 . . . ?
Na1 Na2 O3 C10 53.1(2) . . . . ?
Na1 Na2 O3 C10 -6.0(2) 2 . . . ?
O9 Na2 O5 Na1 159.62(15) . . . . ?
O1 Na2 O5 Na1 13.33(8) . . . . ?
O3 Na2 O5 Na1 -64.22(11) . . . . ?
O6 Na2 O5 Na1 93.72(8) 2 . . . ?
O7 Na2 O5 Na1 -140.61(9) 2_455 . . . ?
Na1 Na2 O5 Na1 53.61(6) 2 . . . ?
O8 Na1 O5 Na2 172.55(9) . . . . ?
O6 Na1 O5 Na2 -61.0(4) . . . . ?
O1 Na1 O5 Na2 -13.38(8) . . . . ?
O1 Na1 O5 Na2 -96.65(8) 2 . . . ?
O7 Na1 O5 Na2 79.35(10) . . . . ?
Na1 Na1 O5 Na2 -55.03(7) 2 . . . ?
Na2 Na1 O5 Na2 -94.56(8) 2 . . . ?
O8 Na1 O6 Na2 85.98(9) . . . 2 ?
O5 Na1 O6 Na2 -39.8(4) . . . 2 ?
O1 Na1 O6 Na2 -87.61(8) . . . 2 ?
O1 Na1 O6 Na2 -4.02(7) 2 . . 2 ?
O7 Na1 O6 Na2 -179.55(9) . . . 2 ?
Na2 Na1 O6 Na2 -91.34(9) . . . 2 ?
Na1 Na1 O6 Na2 -45.78(6) 2 . . 2 ?
O8 Na1 O7 Na2 -65.26(13) . . . 2_455 ?
O6 Na1 O7 Na2 -163.53(12) . . . 2_455 ?
O5 Na1 O7 Na2 24.08(13) . . . 2_455 ?
O1 Na1 O7 Na2 111.53(12) . . . 2_455 ?
O1 Na1 O7 Na2 70.8(10) 2 . . 2_455 ?
Na2 Na1 O7 Na2 66.63(12) . . . 2_455 ?
Na1 Na1 O7 Na2 108.18(13) 2 . . 2_455 ?
Na2 Na1 O7 Na2 -164.05(8) 2 . . 2_455 ?
Na1 O1 C1 O2 49.6(3) . . . . ?
Na1 O1 C1 O2 -69.1(3) 2 . . . ?
Na2 O1 C1 O2 161.15(19) . . . . ?
Na1 O1 C1 C2 -128.29(16) . . . . ?
Na1 O1 C1 C2 113.08(17) 2 . . . ?
Na2 O1 C1 C2 -16.7(3) . . . . ?
O1 C1 C2 C3 -164.01(19) . . . . ?
O2 C1 C2 C3 18.0(3) . . . . ?
O1 C1 C2 C10 75.7(2) . . . . ?
O2 C1 C2 C10 -102.3(2) . . . . ?
C1 C2 C3 C4 53.5(3) . . . . ?
C10 C2 C3 C4 169.28(18) . . . . ?
C1 C2 C3 C7 176.56(18) . . . . ?
C10 C2 C3 C7 -67.7(2) . . . . ?
C6 N2 C4 N1 1.1(3) . . . . ?
C6 N2 C4 C3 -178.9(2) . . . . ?
C5 N1 C4 N2 -0.8(3) . . . . ?
C5 N1 C4 C3 179.2(2) . . . . ?
C7 C3 C4 N2 -93.2(3) . . . . ?
C2 C3 C4 N2 29.9(3) . . . . ?
C7 C3 C4 N1 86.8(3) . . . . ?
C2 C3 C4 N1 -150.1(2) . . . . ?
C4 N1 C5 C6 0.1(3) . . . . ?
N1 C5 C6 N2 0.6(3) . . . . ?
C4 N2 C6 C5 -1.1(3) . . . . ?
C8 N3 C7 N4 0.3(3) . . . . ?
C8 N3 C7 C3 -177.8(2) . . . . ?
C9 N4 C7 N3 -0.3(3) . . . . ?
C9 N4 C7 C3 177.9(2) . . . . ?
C4 C3 C7 N3 90.7(3) . . . . ?
C2 C3 C7 N3 -34.0(3) . . . . ?
C4 C3 C7 N4 -87.2(3) . . . . ?
C2 C3 C7 N4 148.1(2) . . . . ?
C7 N3 C8 C9 -0.2(3) . . . . ?
N3 C8 C9 N4 0.0(3) . . . . ?
C7 N4 C9 C8 0.2(3) . . . . ?
Na2 O3 C10 O4 -135.2(2) . . . . ?
Na2 O3 C10 C2 39.2(3) . . . . ?
C3 C2 C10 O4 -41.0(3) . . . . ?
C1 C2 C10 O4 81.6(3) . . . . ?
C3 C2 C10 O3 144.3(2) . . . . ?
C1 C2 C10 O3 -93.1(2) . . . . ?
